data_7037853
loop_
_publ_author_name
'Zhu, Jiaping'
'Jin, Shaohua'
'Wan, Li'
'Zhang, Chunyuan'
'Li, Lijie'
'Chen, Shusen'
'Shu, Qinghai'

_publ_section_title
;
 Nitrogen-rich 4,4'-azo bis(1,2,4-triazolone) salts-the synthesis and
 promising properties of a new family of high-density insensitive
 materials.
;
_journal_issue 8
_journal_name_full 'Dalton transactions (Cambridge, England : 2003)'
_journal_page_first 3590
_journal_page_last 3598
_journal_paper_doi 10.1039/c5dt04731e
_journal_volume 45
_journal_year 2016
_chemical_formula_sum 'C8 H20 Ca2 N16 O12'
_chemical_formula_weight 612.56
_chemical_name_systematic
; 
 ? 
;
_space_group_IT_number 2
_symmetry_cell_setting triclinic
_symmetry_space_group_name_Hall '-P 1'
_symmetry_space_group_name_H-M 'P -1'
_atom_sites_solution_hydrogens geom
_atom_sites_solution_primary direct
_atom_sites_solution_secondary difmap
_audit_creation_method SHELXL-97
_audit_update_record
;
2015-12-02 deposited with the CCDC.
2016-01-05 downloaded from the CCDC.
;
_cell_angle_alpha 75.555(15)
_cell_angle_beta 87.243(16)
_cell_angle_gamma 61.775(12)
_cell_formula_units_Z 1
_cell_length_a 7.555(3)
_cell_length_b 7.692(3)
_cell_length_c 11.022(5)
_cell_measurement_reflns_used 8063
_cell_measurement_temperature 153(2)
_cell_measurement_theta_max 31.53
_cell_measurement_theta_min 3.07
_cell_volume 544.7(4)
_computing_cell_refinement 'CrystalClear (Rigaku Inc., 2008)'
_computing_data_collection 'CrystalClear (Rigaku Inc., 2008)'
_computing_data_reduction 'CrystalClear (Rigaku Inc., 2008)'
_computing_structure_refinement 'SHELXL-97 (Sheldrick, 2008)'
_computing_structure_solution 'SHELXS-97 (Sheldrick, 2008)'
_diffrn_ambient_temperature 153(2)
_diffrn_detector_area_resol_mean 28.5714
_diffrn_measured_fraction_theta_full 0.980
_diffrn_measured_fraction_theta_max 0.980
_diffrn_measurement_device_type AFC10/Saturn724+
_diffrn_measurement_method 'phi and omega scans'
_diffrn_radiation_monochromator graphite
_diffrn_radiation_type MoK\a
_diffrn_radiation_wavelength 0.71073
_diffrn_reflns_av_R_equivalents 0.0811
_diffrn_reflns_av_sigmaI/netI 0.1222
_diffrn_reflns_limit_h_max 11
_diffrn_reflns_limit_h_min -11
_diffrn_reflns_limit_k_max 11
_diffrn_reflns_limit_k_min -11
_diffrn_reflns_limit_l_max 16
_diffrn_reflns_limit_l_min -16
_diffrn_reflns_number 8063
_diffrn_reflns_theta_full 31.53
_diffrn_reflns_theta_max 31.53
_diffrn_reflns_theta_min 3.07
_exptl_absorpt_coefficient_mu 0.622
_exptl_absorpt_correction_T_max 0.9696
_exptl_absorpt_correction_T_min 0.9235
_exptl_absorpt_correction_type multi-scan
_exptl_absorpt_process_details sadabs
_exptl_crystal_colour colorless
_exptl_crystal_density_diffrn 1.867
_exptl_crystal_density_method 'not measured'
_exptl_crystal_description block
_exptl_crystal_F_000 316
_exptl_crystal_size_max 0.13
_exptl_crystal_size_mid 0.09
_exptl_crystal_size_min 0.05
_refine_diff_density_max 1.997
_refine_diff_density_min -0.923
_refine_diff_density_rms 0.174
_refine_ls_extinction_method none
_refine_ls_goodness_of_fit_ref 0.842
_refine_ls_hydrogen_treatment mixed
_refine_ls_matrix_type full
_refine_ls_number_parameters 194
_refine_ls_number_reflns 3488
_refine_ls_number_restraints 13
_refine_ls_restrained_S_all 0.842
_refine_ls_R_factor_all 0.1105
_refine_ls_R_factor_gt 0.0801
_refine_ls_shift/su_max 0.000
_refine_ls_shift/su_mean 0.000
_refine_ls_structure_factor_coef Fsqd
_refine_ls_weighting_details 'calc w=1/[\s^2^(Fo^2^)+(0.1759P)^2^+0.0000P] where P=(Fo^2^+2Fc^2^)/3'
_refine_ls_weighting_scheme calc
_refine_ls_wR_factor_gt 0.2191
_refine_ls_wR_factor_ref 0.2421
_reflns_number_gt 2203
_reflns_number_total 3488
_reflns_threshold_expression >2sigma(I)
_cod_data_source_file c5dt04731e2.cif
_cod_data_source_block bo4295a
_cod_depositor_comments
;
The following automatic conversions were performed:

'_symmetry_cell_setting' value 'Triclinic' changed to 'triclinic'
according to
/usr/data/users/saulius/crontab/automatic-downloads/rss-feeds/RSC/lib/dictionaries/cif_core.dic
dictionary named 'cif_core.dic' version 2.4.2 from 2011-04-26.

Automatic conversion script
Id: cif_fix_values 4268 2015-11-12 08:31:59Z antanas 

 Adding full bibliography for 7037846--7037854.cif.
;
_cod_original_sg_symbol_H-M P-1
_cod_database_code 7037853

loop_
_symmetry_equiv_pos_as_xyz
'x, y, z'
'-x, -y, -z'

loop_
_atom_site_label
_atom_site_type_symbol
_atom_site_fract_x
_atom_site_fract_y
_atom_site_fract_z
_atom_site_U_iso_or_equiv
_atom_site_adp_type
_atom_site_occupancy
_atom_site_symmetry_multiplicity
_atom_site_calc_flag
_atom_site_refinement_flags
Ca1 Ca 0.70174(10) 0.23965(10) 0.45549(6) 0.0164(2) Uani 1 1 d D
O1 O 0.7186(4) 0.1650(4) 0.6811(2) 0.0202(5) Uani 1 1 d .
O2 O 0.7929(4) -0.2402(4) 1.3220(2) 0.0199(5) Uani 1 1 d .
O3 O 0.6634(4) 0.5551(4) 0.5071(2) 0.0168(5) Uani 1 1 d .
H3A H 0.7016 0.6358 0.4366 0.020 Uiso 1 1 calc R
H3B H 0.7512 0.5177 0.5833 0.020 Uiso 1 1 calc R
O4 O 1.0732(4) 0.1522(4) 0.4876(2) 0.0181(5) Uani 1 1 d D
O5 O 0.5120(4) 0.1297(4) 0.3512(3) 0.0229(6) Uani 1 1 d D
O6 O 0.8884(4) 0.1372(4) 0.2777(3) 0.0250(6) Uani 1 1 d D
N1 N 0.4565(4) 0.4485(5) 0.7380(3) 0.0174(6) Uani 1 1 d .
N2 N 0.3828(5) 0.4777(5) 0.8547(3) 0.0208(6) Uani 1 1 d .
N3 N 0.6341(4) 0.1715(5) 0.8889(3) 0.0188(6) Uani 1 1 d .
N4 N 0.7870(5) -0.0217(5) 0.9462(3) 0.0185(6) Uani 1 1 d .
N5 N 0.7659(4) -0.0641(5) 1.0619(3) 0.0178(6) Uani 1 1 d .
N6 N 0.9171(4) -0.2517(4) 1.1234(3) 0.0178(6) Uani 1 1 d .
N7 N 1.0855(5) -0.5145(5) 1.2846(3) 0.0195(6) Uani 1 1 d .
N8 N 1.1850(5) -0.5523(5) 1.1753(3) 0.0202(6) Uani 1 1 d .
C1 C 0.6109(5) 0.2580(5) 0.7582(3) 0.0165(6) Uani 1 1 d .
C2 C 0.4900(6) 0.3135(5) 0.9428(3) 0.0203(7) Uani 1 1 d .
H2 H 0.4713 0.2953 1.0300 0.024 Uiso 1 1 calc R
C3 C 0.9234(5) -0.3329(5) 1.2533(3) 0.0163(6) Uani 1 1 d .
C4 C 1.0845(5) -0.3968(6) 1.0810(3) 0.0206(7) Uani 1 1 d .
H4 H 1.1197 -0.3841 0.9965 0.025 Uiso 1 1 calc R
H4A H 1.100(3) 0.166(7) 0.5567(19) 0.052 Uiso 1 1 d D
H4B H 1.103(3) 0.226(5) 0.429(2) 0.038(15) Uiso 1 1 d D
H5A H 0.592(6) 0.022(4) 0.330(4) 0.034(14) Uiso 1 1 d D
H5B H 0.443(6) 0.223(4) 0.288(2) 0.030(14) Uiso 1 1 d D
H6A H 1.010(2) 0.060(6) 0.2954(16) 0.050 Uiso 1 1 d D
H6B H 0.863(7) 0.237(3) 0.216(2) 0.07(2) Uiso 1 1 d D

loop_
_atom_site_aniso_label
_atom_site_aniso_U_11
_atom_site_aniso_U_22
_atom_site_aniso_U_33
_atom_site_aniso_U_23
_atom_site_aniso_U_13
_atom_site_aniso_U_12
Ca1 0.0166(3) 0.0176(4) 0.0132(3) -0.0036(2) 0.0007(2) -0.0068(3)
O1 0.0210(12) 0.0210(12) 0.0128(11) -0.0035(9) 0.0014(9) -0.0058(10)
O2 0.0209(12) 0.0200(12) 0.0147(12) -0.0037(10) 0.0029(9) -0.0070(10)
O3 0.0176(11) 0.0175(11) 0.0144(11) -0.0028(9) 0.0005(9) -0.0083(9)
O4 0.0217(11) 0.0195(12) 0.0142(11) -0.0038(9) 0.0015(9) -0.0109(10)
O5 0.0178(12) 0.0222(13) 0.0228(14) -0.0095(11) -0.0020(10) -0.0029(10)
O6 0.0206(12) 0.0266(14) 0.0161(13) -0.0017(11) 0.0013(10) -0.0038(11)
N1 0.0180(13) 0.0199(14) 0.0107(13) -0.0044(11) 0.0009(10) -0.0059(11)
N2 0.0227(14) 0.0188(14) 0.0136(13) -0.0045(11) 0.0021(11) -0.0041(12)
N3 0.0166(13) 0.0189(14) 0.0132(13) -0.0021(11) -0.0009(10) -0.0032(11)
N4 0.0205(13) 0.0173(14) 0.0120(13) -0.0011(11) -0.0002(10) -0.0056(11)
N5 0.0163(12) 0.0184(14) 0.0137(13) -0.0009(11) -0.0015(10) -0.0056(11)
N6 0.0167(12) 0.0166(13) 0.0141(13) -0.0020(11) 0.0009(10) -0.0041(11)
N7 0.0183(13) 0.0211(14) 0.0148(13) -0.0053(11) 0.0026(10) -0.0058(11)
N8 0.0205(14) 0.0211(15) 0.0143(14) -0.0029(11) 0.0012(11) -0.0069(12)
C1 0.0184(14) 0.0162(15) 0.0126(14) -0.0008(12) -0.0007(11) -0.0077(12)
C2 0.0234(16) 0.0176(16) 0.0163(16) -0.0039(13) 0.0055(13) -0.0076(13)
C3 0.0171(14) 0.0192(15) 0.0116(14) -0.0023(12) 0.0003(11) -0.0086(12)
C4 0.0190(15) 0.0224(17) 0.0161(16) -0.0060(13) 0.0017(12) -0.0060(13)

loop_
_atom_type_symbol
_atom_type_description
_atom_type_scat_dispersion_real
_atom_type_scat_dispersion_imag
_atom_type_scat_source
C C 0.0033 0.0016 'International Tables Vol C Tables 4.2.6.8 and 6.1.1.4'
H H 0.0000 0.0000 'International Tables Vol C Tables 4.2.6.8 and 6.1.1.4'
N N 0.0061 0.0033 'International Tables Vol C Tables 4.2.6.8 and 6.1.1.4'
O O 0.0106 0.0060 'International Tables Vol C Tables 4.2.6.8 and 6.1.1.4'
Ca Ca 0.2262 0.3064 'International Tables Vol C Tables 4.2.6.8 and 6.1.1.4'

loop_
_geom_angle_atom_site_label_1
_geom_angle_atom_site_label_2
_geom_angle_atom_site_label_3
_geom_angle
_geom_angle_site_symmetry_1
_geom_angle_site_symmetry_3
O1 Ca1 O5 118.21(10) . .
O1 Ca1 O6 143.96(9) . .
O5 Ca1 O6 74.60(10) . .
O1 Ca1 O3 74.61(9) . .
O5 Ca1 O3 139.92(9) . .
O6 Ca1 O3 118.83(10) . .
O1 Ca1 O3 78.55(9) . 2_666
O5 Ca1 O3 73.26(9) . 2_666
O6 Ca1 O3 136.20(9) . 2_666
O3 Ca1 O3 72.79(9) . 2_666
O1 Ca1 O4 83.61(9) . .
O5 Ca1 O4 137.20(9) . .
O6 Ca1 O4 68.26(9) . .
O3 Ca1 O4 78.80(8) . .
O3 Ca1 O4 149.54(8) 2_666 .
O1 Ca1 O4 79.68(9) . 2_756
O5 Ca1 O4 77.59(9) . 2_756
O6 Ca1 O4 70.16(9) . 2_756
O3 Ca1 O4 141.73(9) . 2_756
O3 Ca1 O4 128.96(9) 2_666 2_756
O4 Ca1 O4 70.50(10) . 2_756
O1 Ca1 N1 139.38(9) . 2_666
O5 Ca1 N1 81.16(10) . 2_666
O6 Ca1 N1 72.78(10) . 2_666
O3 Ca1 N1 69.31(9) . 2_666
O3 Ca1 N1 73.56(9) 2_666 2_666
O4 Ca1 N1 106.52(10) . 2_666
O4 Ca1 N1 140.93(9) 2_756 2_666
O1 Ca1 Ca1 73.26(7) . 2_666
O5 Ca1 Ca1 107.14(7) . 2_666
O6 Ca1 Ca1 138.44(8) . 2_666
O3 Ca1 Ca1 36.50(6) . 2_666
O3 Ca1 Ca1 36.29(6) 2_666 2_666
O4 Ca1 Ca1 114.60(7) . 2_666
O4 Ca1 Ca1 151.39(7) 2_756 2_666
N1 Ca1 Ca1 66.73(7) 2_666 2_666
O1 Ca1 Ca1 79.75(7) . 2_756
O5 Ca1 Ca1 108.47(7) . 2_756
O6 Ca1 Ca1 64.24(7) . 2_756
O3 Ca1 Ca1 111.25(6) . 2_756
O3 Ca1 Ca1 155.85(7) 2_666 2_756
O4 Ca1 Ca1 35.30(6) . 2_756
O4 Ca1 Ca1 35.19(6) 2_756 2_756
N1 Ca1 Ca1 130.53(7) 2_666 2_756
Ca1 Ca1 Ca1 142.45(4) 2_666 2_756
C1 O1 Ca1 133.8(2) . .
Ca1 O3 Ca1 107.21(9) . 2_666
Ca1 O3 H3A 110.3 . .
Ca1 O3 H3A 110.3 2_666 .
Ca1 O3 H3B 110.3 . .
Ca1 O3 H3B 110.3 2_666 .
H3A O3 H3B 108.5 . .
Ca1 O4 Ca1 109.50(10) . 2_756
Ca1 O4 H4A 112.5(10) . .
Ca1 O4 H4A 95(3) 2_756 .
Ca1 O4 H4B 111.0(10) . .
Ca1 O4 H4B 119(2) 2_756 .
H4A O4 H4B 108.8(17) . .
Ca1 O5 H5A 109(4) . .
Ca1 O5 H5B 110(4) . .
H5A O5 H5B 110.8(18) . .
Ca1 O6 H6A 114.2(11) . .
Ca1 O6 H6B 112.0(10) . .
H6A O6 H6B 112.9(18) . .
C1 N1 N2 107.7(3) . .
C1 N1 Ca1 134.8(2) . 2_666
N2 N1 Ca1 117.2(2) . 2_666
C2 N2 N1 109.4(3) . .
C2 N3 N4 129.0(3) . .
C2 N3 C1 108.0(3) . .
N4 N3 C1 123.0(3) . .
N5 N4 N3 109.5(3) . .
N4 N5 N6 111.7(3) . .
N5 N6 C4 131.7(3) . .
N5 N6 C3 121.8(3) . .
C4 N6 C3 106.4(3) . .
C3 N7 N8 108.2(3) . .
C4 N8 N7 108.7(3) . .
O1 C1 N1 129.8(3) . .
O1 C1 N3 123.9(3) . .
N1 C1 N3 106.3(3) . .
N2 C2 N3 108.6(3) . .
N2 C2 H2 125.7 . .
N3 C2 H2 125.7 . .
O2 C3 N7 129.1(3) . .
O2 C3 N6 123.2(3) . .
N7 C3 N6 107.6(3) . .
N8 C4 N6 109.0(3) . .
N8 C4 H4 125.5 . .
N6 C4 H4 125.5 . .

loop_
_geom_bond_atom_site_label_1
_geom_bond_atom_site_label_2
_geom_bond_distance
_geom_bond_site_symmetry_2
Ca1 O1 2.404(3) .
Ca1 O5 2.426(3) .
Ca1 O6 2.429(3) .
Ca1 O3 2.511(3) .
Ca1 O3 2.523(3) 2_666
Ca1 O4 2.577(3) .
Ca1 O4 2.584(3) 2_756
Ca1 N1 2.591(3) 2_666
Ca1 Ca1 4.0521(18) 2_666
Ca1 Ca1 4.2154(19) 2_756
O1 C1 1.258(4) .
O2 C3 1.259(4) .
O3 Ca1 2.523(3) 2_666
O3 H3A 0.9900 .
O3 H3B 0.9900 .
O4 Ca1 2.584(3) 2_756
O4 H4A 0.841(10) .
O4 H4B 0.849(10) .
O5 H5A 0.840(10) .
O5 H5B 0.838(10) .
O6 H6A 0.824(10) .
O6 H6B 0.837(10) .
N1 C1 1.342(4) .
N1 N2 1.404(4) .
N1 Ca1 2.591(3) 2_666
N2 C2 1.300(5) .
N3 C2 1.367(4) .
N3 N4 1.385(4) .
N3 C1 1.409(4) .
N4 N5 1.257(4) .
N5 N6 1.369(4) .
N6 C4 1.390(4) .
N6 C3 1.404(4) .
N7 C3 1.324(4) .
N7 N8 1.408(4) .
N8 C4 1.298(5) .
C2 H2 0.9500 .
C4 H4 0.9500 .

loop_
_geom_torsion_atom_site_label_1
_geom_torsion_atom_site_label_2
_geom_torsion_atom_site_label_3
_geom_torsion_atom_site_label_4
_geom_torsion
_geom_torsion_site_symmetry_1
_geom_torsion_site_symmetry_4
O5 Ca1 O1 C1 -89.3(3) . .
O6 Ca1 O1 C1 167.7(3) . .
O3 Ca1 O1 C1 49.5(3) . .
O3 Ca1 O1 C1 -25.5(3) 2_666 .
O4 Ca1 O1 C1 129.6(3) . .
O4 Ca1 O1 C1 -159.1(3) 2_756 .
N1 Ca1 O1 C1 21.7(4) 2_666 .
Ca1 Ca1 O1 C1 11.5(3) 2_666 .
Ca1 Ca1 O1 C1 165.1(3) 2_756 .
O1 Ca1 O3 Ca1 -82.52(10) . 2_666
O5 Ca1 O3 Ca1 33.23(18) . 2_666
O6 Ca1 O3 Ca1 133.79(10) . 2_666
O3 Ca1 O3 Ca1 0.0 2_666 2_666
O4 Ca1 O3 Ca1 -168.90(11) . 2_666
O4 Ca1 O3 Ca1 -132.07(12) 2_756 2_666
N1 Ca1 O3 Ca1 78.48(10) 2_666 2_666
Ca1 Ca1 O3 Ca1 -154.76(7) 2_756 2_666
O1 Ca1 O4 Ca1 81.29(10) . 2_756
O5 Ca1 O4 Ca1 -44.11(17) . 2_756
O6 Ca1 O4 Ca1 -75.74(11) . 2_756
O3 Ca1 O4 Ca1 156.80(11) . 2_756
O3 Ca1 O4 Ca1 135.52(15) 2_666 2_756
O4 Ca1 O4 Ca1 0.0 2_756 2_756
N1 Ca1 O4 Ca1 -138.95(10) 2_666 2_756
Ca1 Ca1 O4 Ca1 149.56(7) 2_666 2_756
C1 N1 N2 C2 1.2(4) . .
Ca1 N1 N2 C2 -174.1(3) 2_666 .
C2 N3 N4 N5 6.8(5) . .
C1 N3 N4 N5 -176.7(3) . .
N3 N4 N5 N6 -178.2(3) . .
N4 N5 N6 C4 0.6(6) . .
N4 N5 N6 C3 -179.0(3) . .
C3 N7 N8 C4 0.0(4) . .
Ca1 O1 C1 N1 -8.5(6) . .
Ca1 O1 C1 N3 170.8(2) . .
N2 N1 C1 O1 178.3(4) . .
Ca1 N1 C1 O1 -7.6(6) 2_666 .
N2 N1 C1 N3 -1.1(4) . .
Ca1 N1 C1 N3 172.9(2) 2_666 .
C2 N3 C1 O1 -178.8(4) . .
N4 N3 C1 O1 4.1(6) . .
C2 N3 C1 N1 0.7(4) . .
N4 N3 C1 N1 -176.4(3) . .
N1 N2 C2 N3 -0.7(4) . .
N4 N3 C2 N2 176.9(4) . .
C1 N3 C2 N2 0.0(4) . .
N8 N7 C3 O2 -179.9(4) . .
N8 N7 C3 N6 -0.1(4) . .
N5 N6 C3 O2 -0.4(6) . .
C4 N6 C3 O2 180.0(3) . .
N5 N6 C3 N7 179.8(3) . .
C4 N6 C3 N7 0.2(4) . .
N7 N8 C4 N6 0.1(4) . .
N5 N6 C4 N8 -179.8(4) . .
C3 N6 C4 N8 -0.2(4) . .
